data_7035119
loop_
_publ_author_name
'Roymuhury, Sagnik K.'
'Chakraborty, Debashis'
'Ramkumar, Venkatachalam'

_publ_section_title
;
 Synthesis and characterization of group 4 metal alkoxide complexes
 containing imine based bis-bidentate ligands: effective catalysts for the
 ring opening polymerization of lactides, epoxides and polymerization of
 ethylene.
;
_journal_issue 22
_journal_name_full 'Dalton transactions (Cambridge, England : 2003)'
_journal_page_first 10352
_journal_page_last 10367
_journal_paper_doi 10.1039/c5dt01092f
_journal_volume 44
_journal_year 2015
_chemical_formula_moiety 'C88 H128 N4 O8 Ti2, 4(C7 H8)'
_chemical_formula_sum 'C116 H160 N4 O8 Ti2'
_chemical_formula_weight 1834.27
_space_group_crystal_system triclinic
_space_group_IT_number 2
_space_group_name_Hall '-P 1'
_space_group_name_H-M_alt 'P -1'
_symmetry_space_group_name_Hall '-P 1'
_symmetry_space_group_name_H-M 'P -1'
_atom_sites_solution_hydrogens geom
_audit_creation_method SHELXL-2014/7
_audit_update_record
;
2015-04-28 deposited with the CCDC.
2015-04-28 downloaded from the CCDC.
;
_cell_angle_alpha 74.45(3)
_cell_angle_beta 83.73(4)
_cell_angle_gamma 73.38(4)
_cell_formula_units_Z 1
_cell_length_a 11.524(8)
_cell_length_b 15.116(11)
_cell_length_c 16.715(12)
_cell_measurement_reflns_used 1594
_cell_measurement_temperature 296(2)
_cell_measurement_theta_max 16.74
_cell_measurement_theta_min 2.53
_cell_volume 2686(3)
_computing_cell_refinement 'Bruker SAINT'
_computing_data_collection 'Bruker APEX2'
_computing_data_reduction 'Bruker SAINT'
_computing_molecular_graphics 'Bruker SHELXTL'
_computing_publication_material 'SHELXL-2013 (Sheldrick, 2013)'
_computing_structure_refinement 'SHELXL-2014/7 (Sheldrick, 2014)'
_computing_structure_solution 'SHELXL-97 (Sheldrick, 2008)'
_diffrn_ambient_temperature 296(2)
_diffrn_measured_fraction_theta_full 0.958
_diffrn_measured_fraction_theta_max 0.958
_diffrn_measurement_device_type 'Bruker APEXII CCD area detector'
_diffrn_measurement_method '\f and \w scans'
_diffrn_radiation_type MoK\a
_diffrn_radiation_wavelength 0.71073
_diffrn_reflns_av_R_equivalents 0.1515
_diffrn_reflns_av_unetI/netI 0.2289
_diffrn_reflns_laue_measured_fraction_full 0.958
_diffrn_reflns_laue_measured_fraction_max 0.958
_diffrn_reflns_limit_h_max 12
_diffrn_reflns_limit_h_min -12
_diffrn_reflns_limit_k_max 16
_diffrn_reflns_limit_k_min -16
_diffrn_reflns_limit_l_max 18
_diffrn_reflns_limit_l_min -18
_diffrn_reflns_number 24529
_diffrn_reflns_point_group_measured_fraction_full 0.958
_diffrn_reflns_point_group_measured_fraction_max 0.958
_diffrn_reflns_theta_full 23.180
_diffrn_reflns_theta_max 23.180
_diffrn_reflns_theta_min 1.452
_exptl_absorpt_coefficient_mu 0.204
_exptl_absorpt_correction_T_max 0.976
_exptl_absorpt_correction_T_min 0.951
_exptl_absorpt_correction_type multi-scan
_exptl_absorpt_process_details 'SADABS V2014/5(Bruker AXS.Inc)'
_exptl_crystal_colour colourless
_exptl_crystal_density_diffrn 1.134
_exptl_crystal_description Block
_exptl_crystal_F_000 992
_exptl_crystal_size_max 0.250
_exptl_crystal_size_mid 0.150
_exptl_crystal_size_min 0.120
_refine_diff_density_max 0.497
_refine_diff_density_min -0.352
_refine_diff_density_rms 0.100
_refine_ls_extinction_coef 0.026(3)
_refine_ls_extinction_expression Fc^*^=kFc[1+0.001xFc^2^\l^3^/sin(2\q)]^-1/4^
_refine_ls_extinction_method 'SHELXL-2014/7 (Sheldrick 2014'
_refine_ls_goodness_of_fit_ref 1.018
_refine_ls_hydrogen_treatment constr
_refine_ls_matrix_type full
_refine_ls_number_parameters 581
_refine_ls_number_reflns 7331
_refine_ls_number_restraints 12
_refine_ls_restrained_S_all 1.022
_refine_ls_R_factor_all 0.2500
_refine_ls_R_factor_gt 0.0958
_refine_ls_shift/su_max 0.000
_refine_ls_shift/su_mean 0.000
_refine_ls_structure_factor_coef Fsqd
_refine_ls_weighting_details 'w=1/[\s^2^(Fo^2^)+(0.1366P)^2^+0.2661P] where P=(Fo^2^+2Fc^2^)/3'
_refine_ls_weighting_scheme calc
_refine_ls_wR_factor_gt 0.2234
_refine_ls_wR_factor_ref 0.3125
_reflns_Friedel_coverage 0.000
_reflns_number_gt 2700
_reflns_number_total 7331
_reflns_threshold_expression 'I > 2\s(I)'
_cod_data_source_file c5dt01092f2.cif
_cod_data_source_block 1
_cod_depositor_comments 'Adding full bibliography for 7035119--7035121.cif.'
_cod_database_code 7035119
_shelx_shelxl_version_number 2014/7
_shelx_space_group_comment
;
The symmetry employed for this shelxl refinement is uniquely defined
by the following loop, which should always be used as a source of
symmetry information in preference to the above space-group names.
They are only intended as comments.
;
_shelx_estimated_absorpt_t_min 0.951
_shelx_estimated_absorpt_t_max 0.976

loop_
_space_group_symop_operation_xyz
'x, y, z'
'-x, -y, -z'

loop_
_atom_site_label
_atom_site_type_symbol
_atom_site_fract_x
_atom_site_fract_y
_atom_site_fract_z
_atom_site_U_iso_or_equiv
_atom_site_adp_type
_atom_site_occupancy
_atom_site_site_symmetry_order
_atom_site_calc_flag
_atom_site_refinement_flags_posn
_atom_site_refinement_flags_adp
C1 C 0.2660(7) 0.6974(6) 0.3093(5) 0.059(2) Uani 1 1 d . .
C2 C 0.2780(7) 0.7899(6) 0.2768(5) 0.055(2) Uani 1 1 d . .
C3 C 0.2907(7) 0.8363(6) 0.3333(6) 0.064(2) Uani 1 1 d . .
H3 H 0.2971 0.8983 0.3123 0.077 Uiso 1 1 calc R U
C4 C 0.2951(7) 0.8007(6) 0.4188(5) 0.058(2) Uani 1 1 d . .
C5 C 0.2884(7) 0.7098(6) 0.4457(5) 0.060(2) Uani 1 1 d . .
H5 H 0.2931 0.6818 0.5025 0.072 Uiso 1 1 calc R U
C6 C 0.2751(7) 0.6553(6) 0.3947(5) 0.058(2) Uani 1 1 d . .
C7 C 0.2682(7) 0.5611(6) 0.4287(5) 0.062(2) Uani 1 1 d . .
H7 H 0.2668 0.5409 0.4864 0.074 Uiso 1 1 calc R U
C8 C 0.2575(9) 0.4069(6) 0.4377(5) 0.082(3) Uani 1 1 d . .
H8A H 0.3294 0.3614 0.4231 0.099 Uiso 1 1 calc R U
H8B H 0.1886 0.3941 0.4190 0.099 Uiso 1 1 calc R U
C9 C 0.2472(9) 0.3864(5) 0.5295(5) 0.058(2) Uani 1 1 d . .
C10 C 0.3497(9) 0.3508(6) 0.5763(7) 0.071(2) Uani 1 1 d . .
H10 H 0.4260 0.3455 0.5502 0.085 Uiso 1 1 calc R U
C11 C 0.3392(10) 0.3239(6) 0.6597(7) 0.075(3) Uani 1 1 d . .
H11 H 0.4090 0.3000 0.6903 0.090 Uiso 1 1 calc R U
C12 C 0.2300(11) 0.3306(6) 0.7003(5) 0.071(3) Uani 1 1 d . .
H12 H 0.2254 0.3102 0.7579 0.086 Uiso 1 1 calc R U
C13 C 0.1251(8) 0.3678(5) 0.6556(5) 0.053(2) Uani 1 1 d . .
C14 C 0.1397(8) 0.3931(5) 0.5724(6) 0.059(2) Uani 1 1 d . .
H14 H 0.0700 0.4172 0.5417 0.071 Uiso 1 1 calc R U
C15 C 0.0036(8) 0.3702(6) 0.6956(6) 0.078(3) Uani 1 1 d . .
H15A H 0.0139 0.3195 0.7464 0.093 Uiso 1 1 calc R U
H15B H -0.0431 0.3544 0.6592 0.093 Uiso 1 1 calc R U
C17 C 0.2775(9) 0.8344(6) 0.1843(5) 0.067(2) Uani 1 1 d . .
C18 C 0.1549(10) 0.8444(7) 0.1514(6) 0.102(3) Uani 1 1 d . .
H18A H 0.1518 0.8781 0.0938 0.153 Uiso 1 1 calc R U
H18B H 0.0916 0.8792 0.1824 0.153 Uiso 1 1 calc R U
H18C H 0.1441 0.7823 0.1572 0.153 Uiso 1 1 calc R U
C19 C 0.3770(9) 0.7710(7) 0.1413(5) 0.093(3) Uani 1 1 d . .
H19A H 0.4539 0.7634 0.1632 0.139 Uiso 1 1 calc R U
H19B H 0.3784 0.7999 0.0827 0.139 Uiso 1 1 calc R U
H19C H 0.3618 0.7098 0.1507 0.139 Uiso 1 1 calc R U
C20 C 0.2979(11) 0.9321(7) 0.1641(5) 0.098(3) Uani 1 1 d . .
H20A H 0.3787 0.9268 0.1778 0.147 Uiso 1 1 calc R U
H20B H 0.2407 0.9706 0.1956 0.147 Uiso 1 1 calc R U
H20C H 0.2873 0.9611 0.1058 0.147 Uiso 1 1 calc R U
C21 C 0.2987(9) 0.8627(6) 0.4751(6) 0.077(3) Uani 1 1 d . .
C22 C 0.4060(12) 0.9030(9) 0.4511(7) 0.135(5) Uani 1 1 d . .
H22A H 0.4749 0.8546 0.4388 0.202 Uiso 1 1 calc R U
H22B H 0.4236 0.9246 0.4963 0.202 Uiso 1 1 calc R U
H22C H 0.3881 0.9556 0.4030 0.202 Uiso 1 1 calc R U
C23 C 0.1822(10) 0.9420(7) 0.4695(7) 0.113(4) Uani 1 1 d . .
H23A H 0.1713 0.9786 0.4129 0.170 Uiso 1 1 calc R U
H23B H 0.1863 0.9827 0.5038 0.170 Uiso 1 1 calc R U
H23C H 0.1151 0.9150 0.4883 0.170 Uiso 1 1 calc R U
C24 C 0.3102(13) 0.8092(7) 0.5641(6) 0.133(5) Uani 1 1 d . .
H24A H 0.2384 0.7886 0.5833 0.199 Uiso 1 1 calc R U
H24B H 0.3204 0.8499 0.5965 0.199 Uiso 1 1 calc R U
H24C H 0.3793 0.7547 0.5696 0.199 Uiso 1 1 calc R U
C25 C 0.1973(9) 0.3504(6) 0.2517(4) 0.059(2) Uani 1 1 d . .
C26 C 0.2417(8) 0.2636(6) 0.2318(5) 0.062(2) Uani 1 1 d . .
C27 C 0.1624(9) 0.2185(6) 0.2183(5) 0.064(2) Uani 1 1 d . .
H27 H 0.1930 0.1603 0.2046 0.077 Uiso 1 1 calc R U
C28 C 0.0367(9) 0.2551(6) 0.2241(5) 0.066(2) Uani 1 1 d . .
C29 C -0.0048(8) 0.3408(6) 0.2445(5) 0.067(2) Uani 1 1 d . .
H29 H -0.0879 0.3662 0.2503 0.080 Uiso 1 1 calc R U
C30 C 0.0714(8) 0.3911(5) 0.2568(5) 0.059(2) Uani 1 1 d . .
C31 C 0.3778(8) 0.2194(6) 0.2235(6) 0.075(3) Uani 1 1 d . .
C32 C 0.4368(9) 0.2845(7) 0.1549(7) 0.108(3) Uani 1 1 d . .
H32A H 0.3989 0.2965 0.1033 0.162 Uiso 1 1 calc R U
H32B H 0.5216 0.2540 0.1493 0.162 Uiso 1 1 calc R U
H32C H 0.4268 0.3437 0.1692 0.162 Uiso 1 1 calc R U
C33 C 0.4397(9) 0.2016(7) 0.3056(6) 0.111(4) Uani 1 1 d . .
H33A H 0.5253 0.1746 0.2986 0.166 Uiso 1 1 calc R U
H33B H 0.4067 0.1582 0.3486 0.166 Uiso 1 1 calc R U
H33C H 0.4258 0.2608 0.3206 0.166 Uiso 1 1 calc R U
C34 C 0.4082(9) 0.1237(6) 0.2014(7) 0.102(3) Uani 1 1 d . .
H34A H 0.3829 0.1331 0.1462 0.153 Uiso 1 1 calc R U
H34B H 0.3669 0.0824 0.2401 0.153 Uiso 1 1 calc R U
H34C H 0.4941 0.0952 0.2040 0.153 Uiso 1 1 calc R U
C35 C -0.0434(8) 0.1966(6) 0.2123(6) 0.074(3) Uani 1 1 d . .
C36 C -0.0234(10) 0.1060(7) 0.2780(7) 0.114(4) Uani 1 1 d . .
H36A H 0.0607 0.0718 0.2774 0.170 Uiso 1 1 calc R U
H36B H -0.0715 0.0680 0.2680 0.170 Uiso 1 1 calc R U
H36C H -0.0464 0.1198 0.3313 0.170 Uiso 1 1 calc R U
C37 C -0.0134(10) 0.1724(8) 0.1280(6) 0.116(4) Uani 1 1 d . .
H37A H 0.0707 0.1389 0.1249 0.174 Uiso 1 1 calc R U
H37B H -0.0297 0.2302 0.0845 0.174 Uiso 1 1 calc R U
H37C H -0.0623 0.1330 0.1217 0.174 Uiso 1 1 calc R U
C38 C -0.1753(9) 0.2508(7) 0.2143(7) 0.107(4) Uani 1 1 d . .
H38A H -0.2244 0.2116 0.2078 0.160 Uiso 1 1 calc R U
H38B H -0.1894 0.3077 0.1699 0.160 Uiso 1 1 calc R U
H38C H -0.1961 0.2676 0.2665 0.160 Uiso 1 1 calc R U
C39 C 0.250(2) 0.5612(13) 0.0656(11) 0.181(6) Uani 1 1 d . U
H39 H 0.1910 0.6239 0.0526 0.217 Uiso 1 1 calc R U
C40 C 0.172(2) 0.5219(14) 0.0335(10) 0.254(11) Uani 1 1 d . .
H40A H 0.1867 0.5308 -0.0254 0.381 Uiso 1 1 calc R U
H40B H 0.0891 0.5535 0.0446 0.381 Uiso 1 1 calc R U
H40C H 0.1875 0.4551 0.0597 0.381 Uiso 1 1 calc R U
C41 C 0.334(2) 0.598(2) 0.0153(10) 0.323(16) Uani 1 1 d . .
H41A H 0.2945 0.6486 -0.0294 0.484 Uiso 1 1 calc R U
H41B H 0.3892 0.5486 -0.0071 0.484 Uiso 1 1 calc R U
H41C H 0.3777 0.6216 0.0465 0.484 Uiso 1 1 calc R U
C42 C 0.5324(12) 0.5127(9) 0.2626(7) 0.117(4) Uani 1 1 d . .
H42 H 0.5053 0.5772 0.2714 0.141 Uiso 1 1 calc R U
C43 C 0.5927(12) 0.4572(8) 0.3349(8) 0.137(5) Uani 1 1 d . .
H43A H 0.5404 0.4662 0.3825 0.206 Uiso 1 1 calc R U
H43B H 0.6646 0.4761 0.3378 0.206 Uiso 1 1 calc R U
H43C H 0.6144 0.3913 0.3340 0.206 Uiso 1 1 calc R U
C44 C 0.6114(12) 0.5220(10) 0.1888(8) 0.146(5) Uani 1 1 d . .
H44A H 0.6300 0.4648 0.1698 0.219 Uiso 1 1 calc R U
H44B H 0.6850 0.5321 0.2018 0.219 Uiso 1 1 calc R U
H44C H 0.5714 0.5752 0.1461 0.219 Uiso 1 1 calc R U
C45 C 0.2266(15) 0.1158(6) 0.6191(10) 0.191(10) Uani 1 1 d G .
C46 C 0.1066(18) 0.1364(9) 0.6480(7) 0.262(15) Uani 1 1 d G .
H46 H 0.0879 0.1179 0.7045 0.314 Uiso 1 1 calc R U
C47 C 0.0145(10) 0.1848(9) 0.5924(12) 0.174(8) Uani 1 1 d G .
H47 H -0.0659 0.1986 0.6117 0.209 Uiso 1 1 calc R U
C48 C 0.0423(11) 0.2125(7) 0.5079(11) 0.160(7) Uani 1 1 d G .
H48 H -0.0193 0.2449 0.4708 0.192 Uiso 1 1 calc R U
C49 C 0.1624(15) 0.1919(7) 0.4791(7) 0.169(7) Uani 1 1 d G .
H49 H 0.1810 0.2104 0.4226 0.203 Uiso 1 1 calc R U
C50 C 0.2545(8) 0.1435(7) 0.5346(11) 0.127(6) Uani 1 1 d G .
H50 H 0.3348 0.1297 0.5153 0.152 Uiso 1 1 calc R U
C51 C 0.299(2) 0.0671(13) 0.6775(14) 0.298(13) Uani 1 1 d . U
H51A H 0.3553 0.1020 0.6816 0.447 Uiso 1 1 calc R U
H51B H 0.3433 0.0075 0.6657 0.447 Uiso 1 1 calc R U
H51C H 0.2539 0.0554 0.7291 0.447 Uiso 1 1 calc R U
C52 C 0.341(2) 0.143(2) 0.9425(9) 0.29(2) Uani 1 1 d G .
H52 H 0.4052 0.1652 0.9506 0.350 Uiso 1 1 calc R U
C53 C 0.223(3) 0.2004(13) 0.9424(8) 0.30(2) Uani 1 1 d G .
C54 C 0.1275(16) 0.1670(17) 0.9303(8) 0.255(15) Uani 1 1 d G .
H54 H 0.0485 0.2055 0.9303 0.306 Uiso 1 1 calc R U
C55 C 0.1501(18) 0.0761(18) 0.9181(8) 0.38(3) Uani 1 1 d G .
H55 H 0.0861 0.0537 0.9100 0.451 Uiso 1 1 calc R U
C56 C 0.268(2) 0.0185(12) 0.9182(8) 0.308(16) Uani 1 1 d G .
H56 H 0.2832 -0.0423 0.9100 0.369 Uiso 1 1 calc R U
C57 C 0.3638(13) 0.052(2) 0.9303(8) 0.33(3) Uani 1 1 d G .
H57 H 0.4428 0.0134 0.9303 0.396 Uiso 1 1 calc R U
C58 C 0.213(5) 0.288(2) 0.9469(17) 0.42(3) Uani 1 1 d . .
H58A H 0.1356 0.3279 0.9279 0.623 Uiso 1 1 calc R U
H58B H 0.2760 0.3110 0.9127 0.623 Uiso 1 1 calc R U
H58C H 0.2213 0.2877 1.0035 0.623 Uiso 1 1 calc R U
N1 N 0.2637(6) 0.5003(5) 0.3904(4) 0.0630(19) Uani 1 1 d . .
O1 O 0.2435(5) 0.6505(4) 0.2593(3) 0.0672(16) Uani 1 1 d . .
O2 O 0.2693(5) 0.3957(4) 0.2676(3) 0.0689(16) Uani 1 1 d . .
O3 O 0.2345(6) 0.5583(4) 0.1461(3) 0.0828(19) Uani 1 1 d . .
O4 O 0.4287(6) 0.4935(4) 0.2503(4) 0.0785(18) Uani 1 1 d . .
Ti1 Ti 0.26849(15) 0.52441(11) 0.25052(9) 0.0663(6) Uani 1 1 d . .
N2 N -0.0708(6) 0.4592(5) 0.7172(4) 0.0638(19) Uani 1 1 d . .
C16 C -0.0180(8) 0.5196(6) 0.7214(5) 0.068(2) Uani 1 1 d . .
H16 H 0.0649 0.5052 0.7091 0.081 Uiso 1 1 calc R U

loop_
_atom_site_aniso_label
_atom_site_aniso_U_11
_atom_site_aniso_U_22
_atom_site_aniso_U_33
_atom_site_aniso_U_23
_atom_site_aniso_U_13
_atom_site_aniso_U_12
C1 0.062(6) 0.054(6) 0.069(6) -0.015(5) 0.003(4) -0.029(4)
C2 0.057(6) 0.049(5) 0.066(5) -0.018(5) -0.004(4) -0.019(4)
C3 0.066(6) 0.041(5) 0.086(7) -0.013(5) 0.003(5) -0.020(4)
C4 0.072(6) 0.038(5) 0.073(6) -0.014(4) -0.009(5) -0.025(4)
C5 0.074(6) 0.049(5) 0.064(5) -0.019(4) -0.006(4) -0.023(4)
C6 0.070(6) 0.044(5) 0.064(6) -0.018(5) 0.005(4) -0.023(4)
C7 0.076(7) 0.048(6) 0.061(5) -0.005(5) 0.004(4) -0.028(5)
C8 0.120(9) 0.060(6) 0.081(6) -0.029(5) 0.018(5) -0.045(6)
C9 0.079(7) 0.032(5) 0.069(6) -0.013(4) 0.001(6) -0.025(5)
C10 0.058(7) 0.058(6) 0.100(8) -0.020(5) 0.002(6) -0.022(5)
C11 0.062(8) 0.067(6) 0.094(8) -0.016(6) -0.029(6) -0.011(5)
C12 0.101(9) 0.052(6) 0.065(5) -0.010(4) -0.016(7) -0.026(6)
C13 0.065(7) 0.032(4) 0.066(6) -0.018(4) 0.002(5) -0.015(4)
C14 0.065(7) 0.037(5) 0.074(6) -0.012(4) -0.015(5) -0.010(4)
C15 0.072(7) 0.054(6) 0.114(7) -0.036(5) 0.022(6) -0.024(5)
C17 0.078(7) 0.062(6) 0.067(6) -0.016(5) 0.008(5) -0.030(5)
C18 0.100(9) 0.101(8) 0.093(7) 0.011(6) -0.016(6) -0.034(7)
C19 0.107(9) 0.095(7) 0.074(6) -0.008(5) 0.020(6) -0.045(6)
C20 0.136(10) 0.079(7) 0.083(6) -0.014(5) 0.029(6) -0.054(7)
C21 0.092(8) 0.055(6) 0.095(7) -0.026(5) -0.012(6) -0.028(6)
C22 0.132(12) 0.155(11) 0.178(11) -0.098(9) 0.024(9) -0.091(10)
C23 0.100(9) 0.102(8) 0.157(9) -0.078(7) -0.013(7) -0.011(7)
C24 0.228(16) 0.090(8) 0.105(9) -0.045(7) -0.036(9) -0.053(9)
C25 0.080(7) 0.049(5) 0.056(5) -0.018(4) -0.011(5) -0.021(5)
C26 0.067(7) 0.045(5) 0.078(6) -0.021(4) -0.005(5) -0.015(5)
C27 0.071(7) 0.049(5) 0.079(6) -0.029(4) -0.005(5) -0.016(5)
C28 0.079(8) 0.050(6) 0.072(5) -0.016(4) -0.008(5) -0.020(5)
C29 0.070(6) 0.059(6) 0.078(6) -0.026(5) -0.007(5) -0.018(5)
C30 0.059(6) 0.048(5) 0.076(5) -0.027(4) 0.000(5) -0.016(5)
C31 0.062(7) 0.072(6) 0.101(7) -0.049(5) -0.007(6) -0.010(5)
C32 0.084(8) 0.097(8) 0.156(9) -0.055(7) 0.041(7) -0.041(7)
C33 0.088(8) 0.111(8) 0.138(9) -0.050(7) -0.051(7) 0.001(6)
C34 0.068(7) 0.077(7) 0.170(9) -0.060(7) -0.007(7) -0.005(5)
C35 0.066(7) 0.069(6) 0.104(7) -0.039(6) -0.006(5) -0.030(5)
C36 0.114(10) 0.068(7) 0.160(10) -0.013(7) 0.005(8) -0.046(6)
C37 0.095(9) 0.138(10) 0.148(9) -0.084(8) -0.007(7) -0.037(7)
C38 0.065(8) 0.106(8) 0.175(10) -0.069(7) -0.013(7) -0.028(6)
C39 0.225(15) 0.202(13) 0.149(12) -0.050(10) -0.016(11) -0.101(12)
C40 0.36(3) 0.30(2) 0.181(16) -0.026(15) -0.063(17) -0.23(2)
C41 0.34(3) 0.57(5) 0.134(14) -0.106(19) 0.104(17) -0.26(3)
C42 0.101(11) 0.143(11) 0.092(9) -0.019(8) -0.011(8) -0.014(9)
C43 0.138(12) 0.124(10) 0.148(11) -0.023(9) -0.031(9) -0.035(9)
C44 0.115(11) 0.182(13) 0.145(11) -0.043(9) 0.020(9) -0.053(10)
C45 0.33(4) 0.092(12) 0.192(16) -0.032(12) -0.086(19) -0.094(17)
C46 0.134(16) 0.126(15) 0.60(5) -0.21(2) 0.08(2) -0.074(13)
C47 0.126(15) 0.173(17) 0.28(2) -0.144(16) 0.107(16) -0.082(13)
C48 0.101(13) 0.116(11) 0.30(2) -0.105(14) 0.035(12) -0.046(10)
C49 0.23(2) 0.106(12) 0.227(16) -0.098(13) 0.075(19) -0.107(14)
C50 0.065(8) 0.092(10) 0.237(19) -0.076(11) -0.023(10) -0.003(7)
C51 0.40(3) 0.176(17) 0.30(2) 0.035(15) -0.22(2) -0.065(17)
C52 0.24(4) 0.54(6) 0.116(15) -0.06(3) 0.03(2) -0.17(4)
C53 0.25(3) 0.51(7) 0.091(14) 0.06(3) 0.01(2) -0.16(4)
C54 0.19(2) 0.49(5) 0.172(18) -0.16(2) 0.075(15) -0.18(3)
C55 0.106(18) 0.78(8) 0.147(17) -0.09(3) -0.055(14) 0.02(3)
C56 0.25(3) 0.51(4) 0.088(11) -0.007(17) -0.06(2) -0.04(4)
C57 0.114(18) 0.71(7) 0.145(19) -0.09(3) 0.001(13) -0.09(3)
C58 0.84(9) 0.35(4) 0.146(19) -0.08(2) 0.12(3) -0.33(5)
N1 0.079(5) 0.042(4) 0.078(4) -0.022(4) 0.006(4) -0.029(4)
O1 0.095(5) 0.057(4) 0.061(3) -0.018(3) 0.003(3) -0.037(3)
O2 0.070(4) 0.057(4) 0.089(4) -0.033(3) -0.006(3) -0.016(3)
O3 0.116(6) 0.091(4) 0.054(3) -0.029(3) 0.008(3) -0.040(4)
O4 0.053(4) 0.094(5) 0.107(5) -0.039(4) -0.001(3) -0.036(3)
Ti1 0.0736(13) 0.0647(11) 0.0714(11) -0.0270(8) 0.0071(8) -0.0293(9)
N2 0.066(5) 0.053(4) 0.082(4) -0.029(4) 0.009(4) -0.024(4)
C16 0.062(6) 0.064(6) 0.084(6) -0.034(5) 0.013(5) -0.019(5)

loop_
_atom_type_symbol
_atom_type_description
_atom_type_scat_dispersion_real
_atom_type_scat_dispersion_imag
_atom_type_scat_source
C C 0.0033 0.0016 'International Tables Vol C Tables 4.2.6.8 and 6.1.1.4'
H H 0.0000 0.0000 'International Tables Vol C Tables 4.2.6.8 and 6.1.1.4'
N N 0.0061 0.0033 'International Tables Vol C Tables 4.2.6.8 and 6.1.1.4'
O O 0.0106 0.0060 'International Tables Vol C Tables 4.2.6.8 and 6.1.1.4'
Ti Ti 0.2776 0.4457 'International Tables Vol C Tables 4.2.6.8 and 6.1.1.4'

loop_
_geom_angle_atom_site_label_1
_geom_angle_atom_site_label_2
_geom_angle_atom_site_label_3
_geom_angle
_geom_angle_site_symmetry_1
_geom_angle_site_symmetry_3
O1 C1 C2 119.7(7) . .
O1 C1 C6 120.0(7) . .
C2 C1 C6 120.3(7) . .
C3 C2 C1 116.0(7) . .
C3 C2 C17 122.6(8) . .
C1 C2 C17 121.4(7) . .
C2 C3 C4 126.8(8) . .
C2 C3 H3 116.6 . .
C4 C3 H3 116.6 . .
C5 C4 C3 114.2(7) . .
C5 C4 C21 124.3(8) . .
C3 C4 C21 121.3(8) . .
C4 C5 C6 124.5(7) . .
C4 C5 H5 117.8 . .
C6 C5 H5 117.8 . .
C5 C6 C1 118.1(8) . .
C5 C6 C7 120.3(8) . .
C1 C6 C7 121.6(7) . .
N1 C7 C6 128.0(7) . .
N1 C7 H7 116.0 . .
C6 C7 H7 116.0 . .
N1 C8 C9 119.4(7) . .
N1 C8 H8A 107.5 . .
C9 C8 H8A 107.5 . .
N1 C8 H8B 107.5 . .
C9 C8 H8B 107.5 . .
H8A C8 H8B 107.0 . .
C14 C9 C10 116.2(8) . .
C14 C9 C8 122.9(9) . .
C10 C9 C8 120.6(10) . .
C11 C10 C9 120.0(9) . .
C11 C10 H10 120.0 . .
C9 C10 H10 120.0 . .
C10 C11 C12 122.0(9) . .
C10 C11 H11 119.0 . .
C12 C11 H11 119.0 . .
C11 C12 C13 119.7(8) . .
C11 C12 H12 120.2 . .
C13 C12 H12 120.2 . .
C14 C13 C12 116.4(9) . .
C14 C13 C15 121.0(9) . .
C12 C13 C15 122.3(9) . .
C13 C14 C9 125.7(8) . .
C13 C14 H14 117.2 . .
C9 C14 H14 117.2 . .
C13 C15 N2 119.1(7) . .
C13 C15 H15A 107.5 . .
N2 C15 H15A 107.5 . .
C13 C15 H15B 107.5 . .
N2 C15 H15B 107.5 . .
H15A C15 H15B 107.0 . .
C20 C17 C2 111.8(7) . .
C20 C17 C19 108.8(8) . .
C2 C17 C19 109.3(7) . .
C20 C17 C18 107.8(7) . .
C2 C17 C18 109.4(7) . .
C19 C17 C18 109.6(8) . .
C17 C18 H18A 109.5 . .
C17 C18 H18B 109.5 . .
H18A C18 H18B 109.5 . .
C17 C18 H18C 109.5 . .
H18A C18 H18C 109.5 . .
H18B C18 H18C 109.5 . .
C17 C19 H19A 109.5 . .
C17 C19 H19B 109.5 . .
H19A C19 H19B 109.5 . .
C17 C19 H19C 109.5 . .
H19A C19 H19C 109.5 . .
H19B C19 H19C 109.5 . .
C17 C20 H20A 109.5 . .
C17 C20 H20B 109.5 . .
H20A C20 H20B 109.5 . .
C17 C20 H20C 109.5 . .
H20A C20 H20C 109.5 . .
H20B C20 H20C 109.5 . .
C24 C21 C22 107.2(9) . .
C24 C21 C4 112.6(7) . .
C22 C21 C4 109.7(9) . .
C24 C21 C23 106.7(9) . .
C22 C21 C23 110.6(9) . .
C4 C21 C23 109.8(7) . .
C21 C22 H22A 109.5 . .
C21 C22 H22B 109.5 . .
H22A C22 H22B 109.5 . .
C21 C22 H22C 109.5 . .
H22A C22 H22C 109.5 . .
H22B C22 H22C 109.5 . .
C21 C23 H23A 109.5 . .
C21 C23 H23B 109.5 . .
H23A C23 H23B 109.5 . .
C21 C23 H23C 109.5 . .
H23A C23 H23C 109.5 . .
H23B C23 H23C 109.5 . .
C21 C24 H24A 109.5 . .
C21 C24 H24B 109.5 . .
H24A C24 H24B 109.5 . .
C21 C24 H24C 109.5 . .
H24A C24 H24C 109.5 . .
H24B C24 H24C 109.5 . .
O2 C25 C26 121.6(9) . .
O2 C25 C30 118.4(7) . .
C26 C25 C30 120.0(8) . .
C27 C26 C25 118.9(8) . .
C27 C26 C31 120.1(8) . .
C25 C26 C31 121.0(8) . .
C26 C27 C28 123.2(8) . .
C26 C27 H27 118.4 . .
C28 C27 H27 118.4 . .
C29 C28 C27 116.6(8) . .
C29 C28 C35 124.5(9) . .
C27 C28 C35 118.9(8) . .
C28 C29 C30 122.8(9) . .
C28 C29 H29 118.6 . .
C30 C29 H29 118.6 . .
C29 C30 C25 118.4(8) . .
C29 C30 C16 118.2(8) . 2_566
C25 C30 C16 123.4(8) . 2_566
C34 C31 C26 112.9(8) . .
C34 C31 C32 106.6(8) . .
C26 C31 C32 111.1(7) . .
C34 C31 C33 106.6(7) . .
C26 C31 C33 110.9(7) . .
C32 C31 C33 108.4(8) . .
C31 C32 H32A 109.5 . .
C31 C32 H32B 109.5 . .
H32A C32 H32B 109.5 . .
C31 C32 H32C 109.5 . .
H32A C32 H32C 109.5 . .
H32B C32 H32C 109.5 . .
C31 C33 H33A 109.5 . .
C31 C33 H33B 109.5 . .
H33A C33 H33B 109.5 . .
C31 C33 H33C 109.5 . .
H33A C33 H33C 109.5 . .
H33B C33 H33C 109.5 . .
C31 C34 H34A 109.5 . .
C31 C34 H34B 109.5 . .
H34A C34 H34B 109.5 . .
C31 C34 H34C 109.5 . .
H34A C34 H34C 109.5 . .
H34B C34 H34C 109.5 . .
C36 C35 C38 109.3(9) . .
C36 C35 C28 110.4(7) . .
C38 C35 C28 111.1(8) . .
C36 C35 C37 108.3(8) . .
C38 C35 C37 107.9(7) . .
C28 C35 C37 109.7(8) . .
C35 C36 H36A 109.5 . .
C35 C36 H36B 109.5 . .
H36A C36 H36B 109.5 . .
C35 C36 H36C 109.5 . .
H36A C36 H36C 109.5 . .
H36B C36 H36C 109.5 . .
C35 C37 H37A 109.5 . .
C35 C37 H37B 109.5 . .
H37A C37 H37B 109.5 . .
C35 C37 H37C 109.5 . .
H37A C37 H37C 109.5 . .
H37B C37 H37C 109.5 . .
C35 C38 H38A 109.5 . .
C35 C38 H38B 109.5 . .
H38A C38 H38B 109.5 . .
C35 C38 H38C 109.5 . .
H38A C38 H38C 109.5 . .
H38B C38 H38C 109.5 . .
O3 C39 C41 123.9(17) . .
O3 C39 C40 115.8(18) . .
C41 C39 C40 120.3(18) . .
O3 C39 H39 90.2 . .
C41 C39 H39 90.2 . .
C40 C39 H39 90.2 . .
C39 C40 H40A 109.5 . .
C39 C40 H40B 109.5 . .
H40A C40 H40B 109.5 . .
C39 C40 H40C 109.5 . .
H40A C40 H40C 109.5 . .
H40B C40 H40C 109.5 . .
C39 C41 H41A 109.5 . .
C39 C41 H41B 109.5 . .
H41A C41 H41B 109.5 . .
C39 C41 H41C 109.5 . .
H41A C41 H41C 109.5 . .
H41B C41 H41C 109.5 . .
O4 C42 C43 115.9(11) . .
O4 C42 C44 113.0(10) . .
C43 C42 C44 113.8(12) . .
O4 C42 H42 104.2 . .
C43 C42 H42 104.2 . .
C44 C42 H42 104.2 . .
C42 C43 H43A 109.5 . .
C42 C43 H43B 109.5 . .
H43A C43 H43B 109.5 . .
C42 C43 H43C 109.5 . .
H43A C43 H43C 109.5 . .
H43B C43 H43C 109.5 . .
C42 C44 H44A 109.5 . .
C42 C44 H44B 109.5 . .
H44A C44 H44B 109.5 . .
C42 C44 H44C 109.5 . .
H44A C44 H44C 109.5 . .
H44B C44 H44C 109.5 . .
C51 C45 C46 112.0(18) . .
C51 C45 C50 127.9(18) . .
C46 C45 C50 120.0 . .
C45 C46 C47 120.0 . .
C45 C46 H46 120.0 . .
C47 C46 H46 120.0 . .
C48 C47 C46 120.0 . .
C48 C47 H47 120.0 . .
C46 C47 H47 120.0 . .
C49 C48 C47 120.0 . .
C49 C48 H48 120.0 . .
C47 C48 H48 120.0 . .
C48 C49 C50 120.0 . .
C48 C49 H49 120.0 . .
C50 C49 H49 120.0 . .
C49 C50 C45 120.0 . .
C49 C50 H50 120.0 . .
C45 C50 H50 120.0 . .
C45 C51 H51A 109.5 . .
C45 C51 H51B 109.5 . .
H51A C51 H51B 109.5 . .
C45 C51 H51C 109.5 . .
H51A C51 H51C 109.5 . .
H51B C51 H51C 109.5 . .
C53 C52 C57 120.0 . .
C53 C52 H52 120.0 . .
C57 C52 H52 120.0 . .
C58 C53 C54 125(3) . .
C58 C53 C52 115(3) . .
C54 C53 C52 120.0 . .
C53 C54 C55 120.0 . .
C53 C54 H54 120.0 . .
C55 C54 H54 120.0 . .
C56 C55 C54 120.0 . .
C56 C55 H55 120.0 . .
C54 C55 H55 120.0 . .
C55 C56 C57 120.0 . .
C55 C56 H56 120.0 . .
C57 C56 H56 120.0 . .
C56 C57 C52 120.0 . .
C56 C57 H57 120.0 . .
C52 C57 H57 120.0 . .
C53 C58 H58A 109.5 . .
C53 C58 H58B 109.5 . .
H58A C58 H58B 109.5 . .
C53 C58 H58C 109.5 . .
H58A C58 H58C 109.5 . .
H58B C58 H58C 109.5 . .
C7 N1 C8 118.9(7) . .
C7 N1 Ti1 125.4(5) . .
C8 N1 Ti1 115.7(5) . .
C1 O1 Ti1 140.3(5) . .
C25 O2 Ti1 136.0(5) . .
C39 O3 Ti1 158.1(10) . .
C42 O4 Ti1 149.9(7) . .
O3 Ti1 O4 104.4(3) . .
O3 Ti1 O2 96.0(2) . .
O4 Ti1 O2 91.4(3) . .
O3 Ti1 O1 94.3(2) . .
O4 Ti1 O1 96.3(3) . .
O2 Ti1 O1 165.2(2) . .
O3 Ti1 N2 88.7(3) . 2_566
O4 Ti1 N2 165.9(3) . 2_566
O2 Ti1 N2 82.0(3) . 2_566
O1 Ti1 N2 87.6(3) . 2_566
O3 Ti1 N1 165.6(3) . .
O4 Ti1 N1 89.2(3) . .
O2 Ti1 N1 87.9(2) . .
O1 Ti1 N1 79.6(2) . .
N2 Ti1 N1 78.1(2) 2_566 .
C16 N2 C15 118.0(7) . .
C16 N2 Ti1 122.7(6) . 2_566
C15 N2 Ti1 119.1(5) . 2_566
N2 C16 C30 127.2(9) . 2_566
N2 C16 H16 116.4 . .
C30 C16 H16 116.4 2_566 .

loop_
_geom_bond_atom_site_label_1
_geom_bond_atom_site_label_2
_geom_bond_distance
_geom_bond_site_symmetry_2
C1 O1 1.318(8) .
C1 C2 1.399(10) .
C1 C6 1.400(10) .
C2 C3 1.359(10) .
C2 C17 1.511(10) .
C3 C4 1.387(10) .
C3 H3 0.9300 .
C4 C5 1.349(10) .
C4 C21 1.506(11) .
C5 C6 1.379(10) .
C5 H5 0.9300 .
C6 C7 1.406(10) .
C7 N1 1.268(9) .
C7 H7 0.9300 .
C8 N1 1.438(9) .
C8 C9 1.480(11) .
C8 H8A 0.9700 .
C8 H8B 0.9700 .
C9 C14 1.354(11) .
C9 C10 1.383(11) .
C10 C11 1.344(11) .
C10 H10 0.9300 .
C11 C12 1.354(12) .
C11 H11 0.9300 .
C12 C13 1.385(11) .
C12 H12 0.9300 .
C13 C14 1.345(10) .
C13 C15 1.479(11) .
C14 H14 0.9300 .
C15 N2 1.487(10) .
C15 H15A 0.9700 .
C15 H15B 0.9700 .
C17 C20 1.505(11) .
C17 C19 1.521(12) .
C17 C18 1.525(12) .
C18 H18A 0.9600 .
C18 H18B 0.9600 .
C18 H18C 0.9600 .
C19 H19A 0.9600 .
C19 H19B 0.9600 .
C19 H19C 0.9600 .
C20 H20A 0.9600 .
C20 H20B 0.9600 .
C20 H20C 0.9600 .
C21 C24 1.490(11) .
C21 C22 1.500(13) .
C21 C23 1.515(12) .
C22 H22A 0.9600 .
C22 H22B 0.9600 .
C22 H22C 0.9600 .
C23 H23A 0.9600 .
C23 H23B 0.9600 .
C23 H23C 0.9600 .
C24 H24A 0.9600 .
C24 H24B 0.9600 .
C24 H24C 0.9600 .
C25 O2 1.303(9) .
C25 C26 1.381(10) .
C25 C30 1.407(11) .
C26 C27 1.355(11) .
C26 C31 1.526(11) .
C27 C28 1.398(11) .
C27 H27 0.9300 .
C28 C29 1.367(10) .
C28 C35 1.508(11) .
C29 C30 1.378(11) .
C29 H29 0.9300 .
C30 C16 1.439(10) 2_566
C31 C34 1.523(11) .
C31 C32 1.533(12) .
C31 C33 1.540(11) .
C32 H32A 0.9600 .
C32 H32B 0.9600 .
C32 H32C 0.9600 .
C33 H33A 0.9600 .
C33 H33B 0.9600 .
C33 H33C 0.9600 .
C34 H34A 0.9600 .
C34 H34B 0.9600 .
C34 H34C 0.9600 .
C35 C36 1.484(12) .
C35 C38 1.507(12) .
C35 C37 1.529(12) .
C36 H36A 0.9600 .
C36 H36B 0.9600 .
C36 H36C 0.9600 .
C37 H37A 0.9600 .
C37 H37B 0.9600 .
C37 H37C 0.9600 .
C38 H38A 0.9600 .
C38 H38B 0.9600 .
C38 H38C 0.9600 .
C39 O3 1.329(17) .
C39 C41 1.35(2) .
C39 C40 1.425(18) .
C39 H39 0.9800 .
C40 H40A 0.9600 .
C40 H40B 0.9600 .
C40 H40C 0.9600 .
C41 H41A 0.9600 .
C41 H41B 0.9600 .
C41 H41C 0.9600 .
C42 O4 1.357(13) .
C42 C43 1.397(12) .
C42 C44 1.451(14) .
C42 H42 0.9800 .
C43 H43A 0.9600 .
C43 H43B 0.9600 .
C43 H43C 0.9600 .
C44 H44A 0.9600 .
C44 H44B 0.9600 .
C44 H44C 0.9600 .
C45 C51 1.280(15) .
C45 C46 1.3900 .
C45 C50 1.3900 .
C46 C47 1.3900 .
C46 H46 0.9300 .
C47 C48 1.3900 .
C47 H47 0.9300 .
C48 C49 1.3900 .
C48 H48 0.9300 .
C49 C50 1.3900 .
C49 H49 0.9300 .
C50 H50 0.9300 .
C51 H51A 0.9600 .
C51 H51B 0.9600 .
C51 H51C 0.9600 .
C52 C53 1.3900 .
C52 C57 1.3900 .
C52 H52 0.9300 .
C53 C58 1.31(3) .
C53 C54 1.3900 .
C54 C55 1.3900 .
C54 H54 0.9300 .
C55 C56 1.3900 .
C55 H55 0.9300 .
C56 C57 1.3900 .
C56 H56 0.9300 .
C57 H57 0.9300 .
C58 H58A 0.9600 .
C58 H58B 0.9600 .
C58 H58C 0.9600 .
N1 Ti1 2.264(7) .
O1 Ti1 1.887(6) .
O2 Ti1 1.887(6) .
O3 Ti1 1.736(6) .
O4 Ti1 1.771(7) .
Ti1 N2 2.242(8) 2_566
N2 C16 1.253(10) .
N2 Ti1 2.242(8) 2_566
C16 C30 1.439(10) 2_566
C16 H16 0.9300 .

loop_
_geom_torsion_atom_site_label_1
_geom_torsion_atom_site_label_2
_geom_torsion_atom_site_label_3
_geom_torsion_atom_site_label_4
_geom_torsion
_geom_torsion_site_symmetry_1
_geom_torsion_site_symmetry_4
O1 C1 C2 C3 174.6(7) . .
C6 C1 C2 C3 -4.1(11) . .
O1 C1 C2 C17 -5.8(12) . .
C6 C1 C2 C17 175.6(7) . .
C1 C2 C3 C4 1.2(12) . .
C17 C2 C3 C4 -178.4(8) . .
C2 C3 C4 C5 1.6(13) . .
C2 C3 C4 C21 -174.7(9) . .
C3 C4 C5 C6 -1.6(12) . .
C21 C4 C5 C6 174.5(9) . .
C4 C5 C6 C1 -1.1(13) . .
C4 C5 C6 C7 -179.6(8) . .
O1 C1 C6 C5 -174.6(8) . .
C2 C1 C6 C5 4.0(12) . .
O1 C1 C6 C7 3.9(12) . .
C2 C1 C6 C7 -177.4(8) . .
C5 C6 C7 N1 -175.2(8) . .
C1 C6 C7 N1 6.4(14) . .
N1 C8 C9 C14 95.2(10) . .
N1 C8 C9 C10 -90.6(10) . .
C14 C9 C10 C11 0.9(11) . .
C8 C9 C10 C11 -173.6(7) . .
C9 C10 C11 C12 -0.1(13) . .
C10 C11 C12 C13 -1.3(13) . .
C11 C12 C13 C14 1.8(11) . .
C11 C12 C13 C15 175.2(7) . .
C12 C13 C14 C9 -1.0(11) . .
C15 C13 C14 C9 -174.5(7) . .
C10 C9 C14 C13 -0.3(11) . .
C8 C9 C14 C13 174.1(7) . .
C14 C13 C15 N2 -89.6(9) . .
C12 C13 C15 N2 97.3(9) . .
C3 C2 C17 C20 2.4(12) . .
C1 C2 C17 C20 -177.1(8) . .
C3 C2 C17 C19 123.0(9) . .
C1 C2 C17 C19 -56.6(11) . .
C3 C2 C17 C18 -116.9(9) . .
C1 C2 C17 C18 63.5(10) . .
C5 C4 C21 C24 7.4(13) . .
C3 C4 C21 C24 -176.8(9) . .
C5 C4 C21 C22 126.8(10) . .
C3 C4 C21 C22 -57.4(12) . .
C5 C4 C21 C23 -111.4(10) . .
C3 C4 C21 C23 64.4(12) . .
O2 C25 C26 C27 178.0(7) . .
C30 C25 C26 C27 -0.7(12) . .
O2 C25 C26 C31 -3.0(12) . .
C30 C25 C26 C31 178.3(7) . .
C25 C26 C27 C28 -0.4(12) . .
C31 C26 C27 C28 -179.4(7) . .
C26 C27 C28 C29 0.0(12) . .
C26 C27 C28 C35 -176.8(8) . .
C27 C28 C29 C30 1.7(12) . .
C35 C28 C29 C30 178.3(8) . .
C28 C29 C30 C25 -2.8(12) . .
C28 C29 C30 C16 -179.6(7) . 2_566
O2 C25 C30 C29 -176.5(7) . .
C26 C25 C30 C29 2.3(11) . .
O2 C25 C30 C16 0.1(12) . 2_566
C26 C25 C30 C16 178.9(7) . 2_566
C27 C26 C31 C34 -1.1(11) . .
C25 C26 C31 C34 179.9(8) . .
C27 C26 C31 C32 118.6(9) . .
C25 C26 C31 C32 -60.4(10) . .
C27 C26 C31 C33 -120.7(9) . .
C25 C26 C31 C33 60.3(11) . .
C29 C28 C35 C36 -113.6(9) . .
C27 C28 C35 C36 62.9(10) . .
C29 C28 C35 C38 7.8(12) . .
C27 C28 C35 C38 -175.7(8) . .
C29 C28 C35 C37 127.1(9) . .
C27 C28 C35 C37 -56.4(10) . .
C51 C45 C46 C47 -176.8(12) . .
C50 C45 C46 C47 0.0 . .
C45 C46 C47 C48 0.0 . .
C46 C47 C48 C49 0.0 . .
C47 C48 C49 C50 0.0 . .
C48 C49 C50 C45 0.0 . .
C51 C45 C50 C49 176.3(14) . .
C46 C45 C50 C49 0.0 . .
C57 C52 C53 C58 -174(2) . .
C57 C52 C53 C54 0.0 . .
C58 C53 C54 C55 174(2) . .
C52 C53 C54 C55 0.0 . .
C53 C54 C55 C56 0.0 . .
C54 C55 C56 C57 0.0 . .
C55 C56 C57 C52 0.0 . .
C53 C52 C57 C56 0.0 . .
C6 C7 N1 C8 179.7(8) . .
C6 C7 N1 Ti1 1.0(13) . .
C9 C8 N1 C7 4.6(13) . .
C9 C8 N1 Ti1 -176.6(7) . .
C2 C1 O1 Ti1 152.3(6) . .
C6 C1 O1 Ti1 -29.1(13) . .
C26 C25 O2 Ti1 146.2(6) . .
C30 C25 O2 Ti1 -35.1(11) . .
C41 C39 O3 Ti1 -67(4) . .
C40 C39 O3 Ti1 113(3) . .
C43 C42 O4 Ti1 105.2(14) . .
C44 C42 O4 Ti1 -121.0(13) . .
C39 O3 Ti1 O4 28(3) . .
C39 O3 Ti1 O2 -65(3) . .
C39 O3 Ti1 O1 125(3) . .
C39 O3 Ti1 N2 -147(3) . 2_566
C39 O3 Ti1 N1 -171(2) . .
C42 O4 Ti1 O3 109.0(13) . .
C42 O4 Ti1 O2 -154.4(13) . .
C42 O4 Ti1 O1 12.9(13) . .
C42 O4 Ti1 N2 -92.8(17) . 2_566
C42 O4 Ti1 N1 -66.6(13) . .
C25 O2 Ti1 O3 -49.4(8) . .
C25 O2 Ti1 O4 -154.1(7) . .
C25 O2 Ti1 O1 84.5(12) . .
C25 O2 Ti1 N2 38.4(7) . 2_566
C25 O2 Ti1 N1 116.7(7) . .
C1 O1 Ti1 O3 -164.9(8) . .
C1 O1 Ti1 O4 -59.9(8) . .
C1 O1 Ti1 O2 61.0(15) . .
C1 O1 Ti1 N2 106.5(8) . 2_566
C1 O1 Ti1 N1 28.2(8) . .
C13 C15 N2 C16 -18.5(12) . .
C13 C15 N2 Ti1 165.7(6) . 2_566
C15 N2 C16 C30 -178.3(7) . 2_566
Ti1 N2 C16 C30 -2.7(12) 2_566 2_566
